data_4027185
loop_
_publ_author_name
'Cui-Cui Wang'
'Wei-Dong Z. Li'

_publ_section_title
;
 A Convergent and Stereocontrolled Cycloaddition Strategy toward Eudesmane
 Sesquiterpenoid: Total Synthesis of
 (\+-)-6\b,14-Epoxyeudesm-4(15)-en-1\b-ol
;
_journal_name_full 'Journal of Organic Chemistry'
_journal_page_first 4217
_journal_page_last 4225
_journal_paper_doi 10.1021/jo300556r
_journal_volume 77
_journal_year 2012
_chemical_formula_sum 'C22 H29 N O3'
_chemical_formula_weight 355.46
_chemical_name_systematic
; 
 ? 
;
_space_group_IT_number 14
_symmetry_cell_setting monoclinic
_symmetry_space_group_name_Hall '-P 2ybc'
_symmetry_space_group_name_H-M 'P 1 21/c 1'
_atom_sites_solution_hydrogens geom
_atom_sites_solution_primary direct
_atom_sites_solution_secondary difmap
_audit_creation_method SHELXL-97
_cell_angle_alpha 90.00
_cell_angle_beta 98.5760(10)
_cell_angle_gamma 90.00
_cell_formula_units_Z 4
_cell_length_a 10.0388(3)
_cell_length_b 18.6942(5)
_cell_length_c 10.7459(3)
_cell_measurement_reflns_used 3145
_cell_measurement_temperature 296(2)
_cell_measurement_theta_max 23.12
_cell_measurement_theta_min 2.81
_cell_volume 1994.11(10)
_computing_cell_refinement 'Bruker SAINT'
_computing_data_collection 'Bruker APEX2'
_computing_data_reduction 'Bruker SAINT'
_computing_molecular_graphics 'Bruker SHELXTL'
_computing_publication_material 'Bruker SHELXTL'
_computing_structure_refinement 'SHELXL-97 (Sheldrick, 2008)'
_computing_structure_solution 'SHELXS-97 (Sheldrick, 2008)'
_diffrn_ambient_temperature 296(2)
_diffrn_measured_fraction_theta_full 0.998
_diffrn_measured_fraction_theta_max 0.998
_diffrn_measurement_device_type 'Bruker APEX-II CCD'
_diffrn_measurement_method '\f and \w scans'
_diffrn_radiation_monochromator graphite
_diffrn_radiation_source 'fine-focus sealed tube'
_diffrn_radiation_type MoK\a
_diffrn_radiation_wavelength 0.71073
_diffrn_reflns_av_R_equivalents 0.0244
_diffrn_reflns_av_sigmaI/netI 0.0260
_diffrn_reflns_limit_h_max 12
_diffrn_reflns_limit_h_min -10
_diffrn_reflns_limit_k_max 22
_diffrn_reflns_limit_k_min -23
_diffrn_reflns_limit_l_max 12
_diffrn_reflns_limit_l_min -13
_diffrn_reflns_number 11078
_diffrn_reflns_theta_full 26.00
_diffrn_reflns_theta_max 26.00
_diffrn_reflns_theta_min 2.05
_exptl_absorpt_coefficient_mu 0.078
_exptl_absorpt_correction_T_max 0.9703
_exptl_absorpt_correction_T_min 0.9673
_exptl_absorpt_correction_type none
_exptl_crystal_colour colorless
_exptl_crystal_density_diffrn 1.184
_exptl_crystal_description block
_exptl_crystal_F_000 768
_exptl_crystal_size_max 0.43
_exptl_crystal_size_mid 0.42
_exptl_crystal_size_min 0.39
_refine_diff_density_max 0.174
_refine_diff_density_min -0.128
_refine_diff_density_rms 0.027
_refine_ls_extinction_coef 0.0060(9)
_refine_ls_extinction_expression Fc^*^=kFc[1+0.001xFc^2^\l^3^/sin(2\q)]^-1/4^
_refine_ls_extinction_method SHELXL
_refine_ls_goodness_of_fit_ref 1.040
_refine_ls_hydrogen_treatment constr
_refine_ls_matrix_type full
_refine_ls_number_parameters 239
_refine_ls_number_reflns 3912
_refine_ls_number_restraints 0
_refine_ls_restrained_S_all 1.040
_refine_ls_R_factor_all 0.0596
_refine_ls_R_factor_gt 0.0388
_refine_ls_shift/su_max 0.000
_refine_ls_shift/su_mean 0.000
_refine_ls_structure_factor_coef Fsqd
_refine_ls_weighting_details 'calc w=1/[\s^2^(Fo^2^)+(0.0471P)^2^+0.2194P] where P=(Fo^2^+2Fc^2^)/3'
_refine_ls_weighting_scheme calc
_refine_ls_wR_factor_gt 0.0960
_refine_ls_wR_factor_ref 0.1073
_reflns_number_gt 2755
_reflns_number_total 3912
_reflns_threshold_expression >2sigma(I)
_cod_data_source_file jo300556r_si_002.cif
_cod_data_source_block p21c
_cod_database_code 4027185

loop_
_symmetry_equiv_pos_as_xyz
'x, y, z'
'-x, y+1/2, -z+1/2'
'-x, -y, -z'
'x, -y-1/2, z-1/2'

loop_
_atom_site_label
_atom_site_type_symbol
_atom_site_fract_x
_atom_site_fract_y
_atom_site_fract_z
_atom_site_U_iso_or_equiv
_atom_site_adp_type
_atom_site_occupancy
_atom_site_symmetry_multiplicity
_atom_site_calc_flag
_atom_site_refinement_flags
C1 C 0.70636(13) 0.00228(7) 0.24445(12) 0.0433(3) Uani 1 1 d .
C2 C 0.71906(15) -0.01338(8) 0.10505(13) 0.0511(4) Uani 1 1 d .
H2 H 0.6452 0.0073 0.0461 0.061 Uiso 1 1 calc R
C3 C 0.74393(18) -0.09223(9) 0.07800(16) 0.0670(5) Uani 1 1 d .
H3A H 0.7301 -0.1019 -0.0117 0.080 Uiso 1 1 calc R
H3B H 0.6860 -0.1232 0.1186 0.080 Uiso 1 1 calc R
C4 C 0.89254(18) -0.10144(9) 0.13536(17) 0.0681(5) Uani 1 1 d .
H4A H 0.9035 -0.1373 0.2014 0.082 Uiso 1 1 calc R
H4B H 0.9478 -0.1140 0.0719 0.082 Uiso 1 1 calc R
C5 C 0.92513(15) -0.02688(7) 0.18764(14) 0.0485(4) Uani 1 1 d .
C6 C 0.85648(13) -0.01106(7) 0.30255(12) 0.0439(3) Uani 1 1 d .
H6 H 0.8623 -0.0532 0.3574 0.053 Uiso 1 1 calc R
C7 C 1.06712(15) -0.00012(9) 0.21953(15) 0.0573(4) Uani 1 1 d .
H7A H 1.1282 -0.0385 0.2502 0.069 Uiso 1 1 calc R
H7B H 1.0977 0.0220 0.1471 0.069 Uiso 1 1 calc R
C8 C 0.94192(15) 0.04846(8) 0.36734(13) 0.0489(4) Uani 1 1 d .
C9 C 0.66358(16) 0.08058(8) 0.25324(14) 0.0546(4) Uani 1 1 d .
H9A H 0.7316 0.1108 0.2247 0.066 Uiso 1 1 calc R
H9B H 0.5800 0.0879 0.1965 0.066 Uiso 1 1 calc R
C10 C 0.61092(14) -0.04730(8) 0.30174(14) 0.0502(4) Uani 1 1 d .
H10A H 0.6476 -0.0954 0.3043 0.060 Uiso 1 1 calc R
H10B H 0.6089 -0.0325 0.3879 0.060 Uiso 1 1 calc R
C11 C 0.46647(15) -0.04974(9) 0.23317(16) 0.0597(4) Uani 1 1 d .
H11A H 0.4258 -0.0029 0.2370 0.072 Uiso 1 1 calc R
H11B H 0.4677 -0.0612 0.1453 0.072 Uiso 1 1 calc R
C12 C 0.38246(15) -0.10375(8) 0.28835(15) 0.0568(4) Uani 1 1 d .
H12 H 0.3783 -0.0988 0.3738 0.068 Uiso 1 1 calc R
C13 C 0.31389(16) -0.15722(8) 0.23164(17) 0.0613(4) Uani 1 1 d .
C14 C 0.2323(2) -0.20604(11) 0.3022(2) 0.0932(7) Uani 1 1 d .
H14A H 0.2447 -0.1927 0.3895 0.140 Uiso 1 1 calc R
H14B H 0.2614 -0.2545 0.2945 0.140 Uiso 1 1 calc R
H14C H 0.1387 -0.2020 0.2678 0.140 Uiso 1 1 calc R
C15 C 0.3094(3) -0.17519(13) 0.0961(2) 0.1097(8) Uani 1 1 d .
H15A H 0.2231 -0.1622 0.0507 0.164 Uiso 1 1 calc R
H15B H 0.3235 -0.2256 0.0874 0.164 Uiso 1 1 calc R
H15C H 0.3788 -0.1493 0.0628 0.164 Uiso 1 1 calc R
C16 C 1.16863(16) 0.09777(9) 0.36801(15) 0.0617(4) Uani 1 1 d .
H16A H 1.2470 0.0680 0.3940 0.074 Uiso 1 1 calc R
H16B H 1.1468 0.1220 0.4422 0.074 Uiso 1 1 calc R
C17 C 1.20399(14) 0.15301(8) 0.27628(14) 0.0499(4) Uani 1 1 d .
C18 C 1.10566(16) 0.18668(9) 0.19232(15) 0.0600(4) Uani 1 1 d .
H18 H 1.0157 0.1744 0.1909 0.072 Uiso 1 1 calc R
C19 C 1.1396(2) 0.23793(9) 0.11113(18) 0.0712(5) Uani 1 1 d .
H19 H 1.0726 0.2602 0.0552 0.085 Uiso 1 1 calc R
C20 C 1.2719(2) 0.25647(9) 0.11230(19) 0.0753(5) Uani 1 1 d .
H20 H 1.2949 0.2909 0.0567 0.090 Uiso 1 1 calc R
C21 C 1.37010(19) 0.22423(9) 0.19546(19) 0.0722(5) Uani 1 1 d .
H21 H 1.4597 0.2372 0.1969 0.087 Uiso 1 1 calc R
C22 C 1.33704(16) 0.17254(9) 0.27719(16) 0.0600(4) Uani 1 1 d .
H22 H 1.4045 0.1507 0.3331 0.072 Uiso 1 1 calc R
N1 N 1.05669(12) 0.05232(6) 0.31800(11) 0.0512(3) Uani 1 1 d .
O1 O 0.91601(11) 0.08636(7) 0.45465(10) 0.0680(3) Uani 1 1 d .
O2 O 0.84782(10) 0.01811(5) 0.09373(9) 0.0524(3) Uani 1 1 d .
O3 O 0.64498(12) 0.10255(7) 0.37525(11) 0.0725(4) Uani 1 1 d .
H3 H 0.7165 0.0991 0.4230 0.109 Uiso 1 1 calc R

loop_
_atom_site_aniso_label
_atom_site_aniso_U_11
_atom_site_aniso_U_22
_atom_site_aniso_U_33
_atom_site_aniso_U_23
_atom_site_aniso_U_13
_atom_site_aniso_U_12
C1 0.0477(8) 0.0446(8) 0.0365(7) 0.0036(6) 0.0026(6) 0.0044(6)
C2 0.0547(9) 0.0577(9) 0.0394(8) 0.0035(7) 0.0021(7) 0.0008(7)
C3 0.0772(12) 0.0636(10) 0.0612(10) -0.0190(8) 0.0128(9) -0.0064(9)
C4 0.0756(12) 0.0537(10) 0.0764(12) -0.0124(8) 0.0158(9) 0.0063(8)
C5 0.0531(9) 0.0457(8) 0.0477(8) 0.0011(6) 0.0105(7) 0.0074(6)
C6 0.0468(8) 0.0448(7) 0.0396(8) 0.0092(6) 0.0047(6) 0.0036(6)
C7 0.0533(9) 0.0601(9) 0.0603(10) -0.0003(8) 0.0146(8) 0.0074(7)
C8 0.0482(8) 0.0592(9) 0.0384(8) 0.0043(7) 0.0034(6) 0.0035(7)
C9 0.0565(9) 0.0505(8) 0.0554(9) 0.0002(7) 0.0038(7) 0.0078(7)
C10 0.0494(8) 0.0533(8) 0.0466(8) 0.0091(7) 0.0031(6) 0.0016(7)
C11 0.0513(9) 0.0631(10) 0.0619(10) 0.0119(8) -0.0008(7) -0.0008(7)
C12 0.0513(9) 0.0627(10) 0.0567(10) 0.0050(8) 0.0096(7) 0.0026(7)
C13 0.0554(9) 0.0523(9) 0.0742(11) 0.0064(8) 0.0030(8) 0.0042(8)
C14 0.0786(13) 0.0737(13) 0.1279(19) 0.0189(12) 0.0172(13) -0.0134(10)
C15 0.145(2) 0.0965(16) 0.0812(15) -0.0107(12) -0.0023(14) -0.0269(15)
C16 0.0511(9) 0.0800(11) 0.0510(9) 0.0043(8) -0.0023(7) -0.0081(8)
C17 0.0469(8) 0.0540(8) 0.0487(8) -0.0066(7) 0.0063(7) -0.0024(7)
C18 0.0519(9) 0.0606(10) 0.0664(11) 0.0002(8) 0.0052(8) 0.0022(7)
C19 0.0839(13) 0.0523(10) 0.0745(12) 0.0045(9) 0.0017(10) 0.0071(9)
C20 0.0995(15) 0.0485(10) 0.0801(13) 0.0007(9) 0.0202(11) -0.0120(10)
C21 0.0653(11) 0.0669(11) 0.0877(14) -0.0106(10) 0.0215(10) -0.0198(9)
C22 0.0494(9) 0.0655(10) 0.0643(10) -0.0088(8) 0.0057(8) -0.0035(8)
N1 0.0478(7) 0.0587(8) 0.0472(7) 0.0013(6) 0.0075(6) -0.0031(6)
O1 0.0607(7) 0.0938(8) 0.0494(6) -0.0209(6) 0.0077(5) -0.0025(6)
O2 0.0612(6) 0.0571(6) 0.0396(5) 0.0062(4) 0.0104(5) 0.0023(5)
O3 0.0656(7) 0.0818(8) 0.0704(8) -0.0235(7) 0.0109(6) 0.0152(6)

loop_
_atom_type_symbol
_atom_type_description
_atom_type_scat_dispersion_real
_atom_type_scat_dispersion_imag
_atom_type_scat_source
C C 0.0033 0.0016 'International Tables Vol C Tables 4.2.6.8 and 6.1.1.4'
H H 0.0000 0.0000 'International Tables Vol C Tables 4.2.6.8 and 6.1.1.4'
N N 0.0061 0.0033 'International Tables Vol C Tables 4.2.6.8 and 6.1.1.4'
O O 0.0106 0.0060 'International Tables Vol C Tables 4.2.6.8 and 6.1.1.4'

loop_
_geom_angle_atom_site_label_1
_geom_angle_atom_site_label_2
_geom_angle_atom_site_label_3
_geom_angle
C10 C1 C9 110.89(12)
C10 C1 C2 114.95(12)
C9 C1 C2 107.71(11)
C10 C1 C6 111.57(11)
C9 C1 C6 112.97(12)
C2 C1 C6 98.19(11)
O2 C2 C3 101.75(12)
O2 C2 C1 102.03(11)
C3 C2 C1 113.88(12)
O2 C2 H2 112.7
C3 C2 H2 112.7
C1 C2 H2 112.7
C2 C3 C4 102.00(12)
C2 C3 H3A 111.4
C4 C3 H3A 111.4
C2 C3 H3B 111.4
C4 C3 H3B 111.4
H3A C3 H3B 109.2
C5 C4 C3 100.84(12)
C5 C4 H4A 111.6
C3 C4 H4A 111.6
C5 C4 H4B 111.6
C3 C4 H4B 111.6
H4A C4 H4B 109.4
O2 C5 C7 110.95(12)
O2 C5 C4 102.22(12)
C7 C5 C4 122.32(13)
O2 C5 C6 101.02(10)
C7 C5 C6 106.13(12)
C4 C5 C6 112.18(13)
C8 C6 C5 102.79(11)
C8 C6 C1 120.94(11)
C5 C6 C1 103.42(11)
C8 C6 H6 109.6
C5 C6 H6 109.6
C1 C6 H6 109.6
N1 C7 C5 102.79(11)
N1 C7 H7A 111.2
C5 C7 H7A 111.2
N1 C7 H7B 111.2
C5 C7 H7B 111.2
H7A C7 H7B 109.1
O1 C8 N1 124.12(14)
O1 C8 C6 127.16(13)
N1 C8 C6 108.66(12)
O3 C9 C1 114.33(12)
O3 C9 H9A 108.7
C1 C9 H9A 108.7
O3 C9 H9B 108.7
C1 C9 H9B 108.7
H9A C9 H9B 107.6
C11 C10 C1 115.57(12)
C11 C10 H10A 108.4
C1 C10 H10A 108.4
C11 C10 H10B 108.4
C1 C10 H10B 108.4
H10A C10 H10B 107.4
C12 C11 C10 112.37(12)
C12 C11 H11A 109.1
C10 C11 H11A 109.1
C12 C11 H11B 109.1
C10 C11 H11B 109.1
H11A C11 H11B 107.9
C13 C12 C11 128.25(16)
C13 C12 H12 115.9
C11 C12 H12 115.9
C12 C13 C15 124.32(17)
C12 C13 C14 121.04(17)
C15 C13 C14 114.65(17)
C13 C14 H14A 109.5
C13 C14 H14B 109.5
H14A C14 H14B 109.5
C13 C14 H14C 109.5
H14A C14 H14C 109.5
H14B C14 H14C 109.5
C13 C15 H15A 109.5
C13 C15 H15B 109.5
H15A C15 H15B 109.5
C13 C15 H15C 109.5
H15A C15 H15C 109.5
H15B C15 H15C 109.5
N1 C16 C17 113.91(12)
N1 C16 H16A 108.8
C17 C16 H16A 108.8
N1 C16 H16B 108.8
C17 C16 H16B 108.8
H16A C16 H16B 107.7
C22 C17 C18 118.57(15)
C22 C17 C16 119.86(14)
C18 C17 C16 121.54(13)
C19 C18 C17 120.72(15)
C19 C18 H18 119.6
C17 C18 H18 119.6
C20 C19 C18 120.16(17)
C20 C19 H19 119.9
C18 C19 H19 119.9
C21 C20 C19 119.83(17)
C21 C20 H20 120.1
C19 C20 H20 120.1
C20 C21 C22 120.43(17)
C20 C21 H21 119.8
C22 C21 H21 119.8
C21 C22 C17 120.28(16)
C21 C22 H22 119.9
C17 C22 H22 119.9
C8 N1 C16 123.41(13)
C8 N1 C7 114.21(12)
C16 N1 C7 121.92(12)
C2 O2 C5 95.63(10)
C9 O3 H3 109.5

loop_
_geom_bond_atom_site_label_1
_geom_bond_atom_site_label_2
_geom_bond_distance
C1 C10 1.5271(19)
C1 C9 1.5322(19)
C1 C2 1.5502(19)
C1 C6 1.5629(19)
C2 O2 1.4419(17)
C2 C3 1.530(2)
C2 H2 0.9800
C3 C4 1.537(2)
C3 H3A 0.9700
C3 H3B 0.9700
C4 C5 1.520(2)
C4 H4A 0.9700
C4 H4B 0.9700
C5 O2 1.4473(17)
C5 C7 1.501(2)
C5 C6 1.5300(19)
C6 C8 1.510(2)
C6 H6 0.9800
C7 N1 1.4575(19)
C7 H7A 0.9700
C7 H7B 0.9700
C8 O1 1.2340(17)
C8 N1 1.3402(18)
C9 O3 1.4127(18)
C9 H9A 0.9700
C9 H9B 0.9700
C10 C11 1.526(2)
C10 H10A 0.9700
C10 H10B 0.9700
C11 C12 1.494(2)
C11 H11A 0.9700
C11 H11B 0.9700
C12 C13 1.311(2)
C12 H12 0.9300
C13 C15 1.489(3)
C13 C14 1.505(2)
C14 H14A 0.9600
C14 H14B 0.9600
C14 H14C 0.9600
C15 H15A 0.9600
C15 H15B 0.9600
C15 H15C 0.9600
C16 N1 1.4468(19)
C16 C17 1.506(2)
C16 H16A 0.9700
C16 H16B 0.9700
C17 C22 1.383(2)
C17 C18 1.385(2)
C18 C19 1.373(2)
C18 H18 0.9300
C19 C20 1.371(3)
C19 H19 0.9300
C20 C21 1.368(3)
C20 H20 0.9300
C21 C22 1.379(2)
C21 H21 0.9300
C22 H22 0.9300
O3 H3 0.8200

loop_
_geom_torsion_atom_site_label_1
_geom_torsion_atom_site_label_2
_geom_torsion_atom_site_label_3
_geom_torsion_atom_site_label_4
_geom_torsion
C10 C1 C2 O2 -157.31(11)
C9 C1 C2 O2 78.53(13)
C6 C1 C2 O2 -38.85(12)
C10 C1 C2 C3 -48.53(17)
C9 C1 C2 C3 -172.68(13)
C6 C1 C2 C3 69.94(14)
O2 C2 C3 C4 34.24(15)
C1 C2 C3 C4 -74.71(16)
C2 C3 C4 C5 1.30(16)
C3 C4 C5 O2 -36.43(15)
C3 C4 C5 C7 -161.19(14)
C3 C4 C5 C6 71.00(16)
O2 C5 C6 C8 -93.57(12)
C7 C5 C6 C8 22.25(14)
C4 C5 C6 C8 158.23(12)
O2 C5 C6 C1 33.03(13)
C7 C5 C6 C1 148.85(11)
C4 C5 C6 C1 -75.18(14)
C10 C1 C6 C8 -121.75(14)
C9 C1 C6 C8 3.99(17)
C2 C1 C6 C8 117.24(13)
C10 C1 C6 C5 124.15(12)
C9 C1 C6 C5 -110.11(12)
C2 C1 C6 C5 3.14(13)
O2 C5 C7 N1 86.67(13)
C4 C5 C7 N1 -152.63(14)
C6 C5 C7 N1 -22.23(15)
C5 C6 C8 O1 168.75(14)
C1 C6 C8 O1 54.3(2)
C5 C6 C8 N1 -13.87(14)
C1 C6 C8 N1 -128.29(13)
C10 C1 C9 O3 52.16(16)
C2 C1 C9 O3 178.73(12)
C6 C1 C9 O3 -73.95(16)
C9 C1 C10 C11 65.43(17)
C2 C1 C10 C11 -57.03(17)
C6 C1 C10 C11 -167.69(13)
C1 C10 C11 C12 175.25(13)
C10 C11 C12 C13 -124.06(18)
C11 C12 C13 C15 1.2(3)
C11 C12 C13 C14 -178.99(16)
N1 C16 C17 C22 -145.26(15)
N1 C16 C17 C18 36.6(2)
C22 C17 C18 C19 0.5(2)
C16 C17 C18 C19 178.67(16)
C17 C18 C19 C20 0.0(3)
C18 C19 C20 C21 -0.6(3)
C19 C20 C21 C22 0.8(3)
C20 C21 C22 C17 -0.3(3)
C18 C17 C22 C21 -0.3(2)
C16 C17 C22 C21 -178.54(15)
O1 C8 N1 C16 5.0(2)
C6 C8 N1 C16 -172.47(12)
O1 C8 N1 C7 177.29(14)
C6 C8 N1 C7 -0.19(17)
C17 C16 N1 C8 -119.28(16)
C17 C16 N1 C7 69.02(19)
C5 C7 N1 C8 14.43(17)
C5 C7 N1 C16 -173.16(12)
C3 C2 O2 C5 -56.83(12)
C1 C2 O2 C5 61.02(11)
C7 C5 O2 C2 -169.67(11)
C4 C5 O2 C2 58.36(13)
C6 C5 O2 C2 -57.47(12)
